data_4022746
loop_
_publ_author_name
'Paromita Debroy'
'Ruchi Shukla'
'Sergey V. Lindeman'
'Rajendra Rathore'

_publ_section_title
;
 Preparation of Chiral Cholestanofluorene and Its Electron-Rich
 Derivatives for Isolation of a Stable Cation-Radical Salt
;
_journal_name_full 'Journal of Organic Chemistry'
_journal_page_first 1765
_journal_page_last 1769
_journal_paper_doi 10.1021/jo062300q
_journal_volume 72
_journal_year 2007
_chemical_formula_sum 'C27 H46 Br2'
_chemical_formula_weight 530.46
_chemical_name_systematic
; 
 ? 
;
_space_group_IT_number 4
_symmetry_cell_setting monoclinic
_symmetry_space_group_name_Hall 'P 2yb'
_symmetry_space_group_name_H-M 'P 1 21 1'
_atom_sites_solution_hydrogens geom
_atom_sites_solution_primary direct
_atom_sites_solution_secondary difmap
_audit_creation_method SHELXL-97
_cell_angle_alpha 90.00
_cell_angle_beta 105.382(2)
_cell_angle_gamma 90.00
_cell_formula_units_Z 2
_cell_length_a 11.0432(16)
_cell_length_b 7.7364(11)
_cell_length_c 15.730(2)
_cell_measurement_reflns_used 4736
_cell_measurement_temperature 100(2)
_cell_measurement_theta_max 25
_cell_measurement_theta_min 2.5
_cell_volume 1295.7(3)
_computing_cell_refinement 'SAINT v7.23A (Bruker, 2005)'
_computing_data_collection 'APEX2 v2.0-2 (Bruker, 2005)'
_computing_data_reduction 'SADABS-2004/1 (Bruker, 2005)'
_computing_molecular_graphics 'XP v5.1 (Bruker, 1998)'
_computing_publication_material 'XCIF v6.12 (Bruker, 2001)'
_computing_structure_refinement 'SHELXL-97 v.97-2 (Sheldrick, 1993-1997)'
_computing_structure_solution 'XS/SHELXTL v6.12 (Bruker, 2001)'
_diffrn_ambient_temperature 100(2)
_diffrn_measured_fraction_theta_full 0.995
_diffrn_measured_fraction_theta_max 0.995
_diffrn_measurement_device_type 'Bruker APEX2 CCD detector'
_diffrn_measurement_method '\w scans'
_diffrn_radiation_monochromator graphite
_diffrn_radiation_source 'fine-focus sealed tube'
_diffrn_radiation_type MoK\a
_diffrn_radiation_wavelength 0.71073
_diffrn_reflns_av_R_equivalents 0.0319
_diffrn_reflns_av_sigmaI/netI 0.0439
_diffrn_reflns_limit_h_max 13
_diffrn_reflns_limit_h_min -13
_diffrn_reflns_limit_k_max 9
_diffrn_reflns_limit_k_min -9
_diffrn_reflns_limit_l_max 19
_diffrn_reflns_limit_l_min 0
_diffrn_reflns_number 15585
_diffrn_reflns_theta_full 26.41
_diffrn_reflns_theta_max 26.41
_diffrn_reflns_theta_min 1.34
_exptl_absorpt_coefficient_mu 3.139
_exptl_absorpt_correction_T_max 0.8340
_exptl_absorpt_correction_T_min 0.3665
_exptl_absorpt_correction_type multi-scan
_exptl_crystal_colour colorless
_exptl_crystal_density_diffrn 1.360
_exptl_crystal_density_method 'not measured'
_exptl_crystal_description 'flat needles'
_exptl_crystal_F_000 556
_exptl_crystal_size_max 0.40
_exptl_crystal_size_mid 0.28
_exptl_crystal_size_min 0.06
_refine_diff_density_max 0.644
_refine_diff_density_min -0.336
_refine_diff_density_rms 0.069
_refine_ls_abs_structure_details 'Flack H D (1983), Acta Cryst. A39, 876-881'
_refine_ls_abs_structure_Flack 0.026(12)
_refine_ls_extinction_method none
_refine_ls_goodness_of_fit_ref 0.977
_refine_ls_hydrogen_treatment constr
_refine_ls_matrix_type full
_refine_ls_number_parameters 262
_refine_ls_number_reflns 5280
_refine_ls_number_restraints 1
_refine_ls_restrained_S_all 0.977
_refine_ls_R_factor_all 0.0498
_refine_ls_R_factor_gt 0.0370
_refine_ls_shift/su_max 0.063
_refine_ls_shift/su_mean 0.007
_refine_ls_structure_factor_coef Fsqd
_refine_ls_weighting_details 'calc w=1/[\s^2^(Fo^2^)+(0.0597P)^2^+0.0000P] where P=(Fo^2^+2Fc^2^)/3'
_refine_ls_weighting_scheme calc
_refine_ls_wR_factor_gt 0.0918
_refine_ls_wR_factor_ref 0.0965
_reflns_number_gt 4212
_reflns_number_total 5280
_reflns_threshold_expression >2sigma(I)
_cod_data_source_file jo062300qsi20061107_112706.cif
_cod_data_source_block raj1j
_cod_original_sg_symbol_H-M 'P 21'
_cod_database_code 4022746

loop_
_symmetry_equiv_pos_as_xyz
'x, y, z'
'-x, y+1/2, -z'

loop_
_atom_site_label
_atom_site_type_symbol
_atom_site_fract_x
_atom_site_fract_y
_atom_site_fract_z
_atom_site_U_iso_or_equiv
_atom_site_adp_type
_atom_site_occupancy
_atom_site_symmetry_multiplicity
_atom_site_calc_flag
_atom_site_refinement_flags
Br1 Br -0.31401(3) -0.48187(6) -0.71209(2) 0.04345(11) Uani 1 1 d .
Br2 Br -0.19364(4) -0.47519(8) -0.50717(2) 0.05321(12) Uani 1 1 d .
C1 C -0.0349(4) -0.3108(6) -0.7117(3) 0.0358(11) Uani 1 1 d .
H1A H 0.0157 -0.2049 -0.7109 0.043 Uiso 1 1 calc R
H1B H -0.1066 -0.3066 -0.7651 0.043 Uiso 1 1 calc R
C2 C -0.0850(4) -0.3112(6) -0.6313(3) 0.0370(11) Uani 1 1 d .
H2A H -0.0142 -0.2933 -0.5782 0.044 Uiso 1 1 calc R
H2B H -0.1437 -0.2128 -0.6354 0.044 Uiso 1 1 calc R
C3 C -0.1515(3) -0.4741(8) -0.62039(19) 0.0374(7) Uani 1 1 d .
C4 C -0.0760(5) -0.6357(6) -0.6269(3) 0.0364(11) Uani 1 1 d .
H4A H -0.1290 -0.7393 -0.6280 0.044 Uiso 1 1 calc R
H4B H -0.0030 -0.6437 -0.5745 0.044 Uiso 1 1 calc R
C5 C -0.0295(4) -0.6310(5) -0.7113(3) 0.0288(9) Uani 1 1 d .
H5A H -0.1060 -0.6266 -0.7624 0.035 Uiso 1 1 calc R
C6 C 0.0397(3) -0.7980(4) -0.7205(2) 0.0326(8) Uani 1 1 d .
H6A H 0.1175 -0.8063 -0.6719 0.039 Uiso 1 1 calc R
H6B H -0.0139 -0.8985 -0.7164 0.039 Uiso 1 1 calc R
C7 C 0.0725(3) -0.8022(4) -0.8083(2) 0.0321(8) Uani 1 1 d .
H7A H -0.0059 -0.8106 -0.8565 0.038 Uiso 1 1 calc R
H7B H 0.1234 -0.9065 -0.8107 0.038 Uiso 1 1 calc R
C8 C 0.1454(4) -0.6425(5) -0.8229(3) 0.0255(9) Uani 1 1 d .
H8A H 0.2291 -0.6436 -0.7785 0.031 Uiso 1 1 calc R
C9 C 0.0754(3) -0.4737(6) -0.80989(18) 0.0270(6) Uani 1 1 d .
H9A H -0.0082 -0.4774 -0.8545 0.032 Uiso 1 1 calc R
C10 C 0.0478(3) -0.4719(7) -0.71771(18) 0.0303(6) Uani 1 1 d .
C11 C 0.1426(5) -0.3140(5) -0.8312(3) 0.0376(11) Uani 1 1 d .
H11A H 0.2231 -0.3002 -0.7854 0.045 Uiso 1 1 calc R
H11B H 0.0905 -0.2109 -0.8288 0.045 Uiso 1 1 calc R
C12 C 0.1693(4) -0.3215(5) -0.9219(3) 0.0310(10) Uani 1 1 d .
H12A H 0.0888 -0.3206 -0.9684 0.037 Uiso 1 1 calc R
H12B H 0.2175 -0.2177 -0.9299 0.037 Uiso 1 1 calc R
C13 C 0.2436(2) -0.4834(6) -0.93219(18) 0.0257(5) Uani 1 1 d .
C14 C 0.1668(4) -0.6393(5) -0.9139(3) 0.0261(9) Uani 1 1 d .
H14A H 0.0817 -0.6279 -0.9560 0.031 Uiso 1 1 calc R
C15 C 0.2273(3) -0.7957(4) -0.9449(2) 0.0316(8) Uani 1 1 d .
H15A H 0.1658 -0.8905 -0.9636 0.038 Uiso 1 1 calc R
H15B H 0.2993 -0.8385 -0.8977 0.038 Uiso 1 1 calc R
C16 C 0.2719(3) -0.7259(4) -1.0245(2) 0.0335(8) Uani 1 1 d .
H16A H 0.3621 -0.7515 -1.0163 0.040 Uiso 1 1 calc R
H16B H 0.2234 -0.7804 -1.0800 0.040 Uiso 1 1 calc R
C17 C 0.2496(3) -0.5286(4) -1.0275(2) 0.0291(8) Uani 1 1 d .
H17A H 0.1638 -0.5084 -1.0673 0.035 Uiso 1 1 calc R
C18 C 0.3761(2) -0.4777(7) -0.86996(19) 0.0330(6) Uani 1 1 d .
H18A H 0.3712 -0.4484 -0.8103 0.049 Uiso 1 1 calc R
H18B H 0.4258 -0.3900 -0.8905 0.049 Uiso 1 1 calc R
H18C H 0.4160 -0.5910 -0.8692 0.049 Uiso 1 1 calc R
C19 C 0.1699(3) -0.4586(8) -0.6425(2) 0.0395(10) Uani 1 1 d .
H19A H 0.1495 -0.4588 -0.5856 0.059 Uiso 1 1 calc R
H19B H 0.2137 -0.3511 -0.6489 0.059 Uiso 1 1 calc R
H19C H 0.2242 -0.5575 -0.6454 0.059 Uiso 1 1 calc R
C20 C 0.3424(3) -0.4315(4) -1.0679(2) 0.0306(8) Uani 1 1 d .
H20A H 0.4296 -0.4666 -1.0355 0.037 Uiso 1 1 calc R
C21 C 0.3325(4) -0.2346(5) -1.0618(3) 0.0363(8) Uani 1 1 d .
H21A H 0.3473 -0.2005 -0.9999 0.054 Uiso 1 1 calc R
H21B H 0.2484 -0.1972 -1.0950 0.054 Uiso 1 1 calc R
H21C H 0.3955 -0.1800 -1.0868 0.054 Uiso 1 1 calc R
C22 C 0.3200(3) -0.4843(8) -1.16573(19) 0.0352(7) Uani 1 1 d .
H22A H 0.3027 -0.6099 -1.1710 0.042 Uiso 1 1 calc R
H22B H 0.2441 -0.4238 -1.2009 0.042 Uiso 1 1 calc R
C23 C 0.4290(3) -0.4445(5) -1.2052(2) 0.0350(9) Uani 1 1 d .
H23A H 0.4542 -0.3223 -1.1931 0.042 Uiso 1 1 calc R
H23B H 0.5016 -0.5178 -1.1761 0.042 Uiso 1 1 calc R
C24 C 0.3961(3) -0.4757(8) -1.3045(2) 0.0411(7) Uani 1 1 d .
H24A H 0.3188 -0.4102 -1.3325 0.049 Uiso 1 1 calc R
H24B H 0.3770 -0.6000 -1.3157 0.049 Uiso 1 1 calc R
C25 C 0.4982(4) -0.4247(6) -1.3491(3) 0.0513(11) Uani 1 1 d .
H25A H 0.5267 -0.3051 -1.3294 0.062 Uiso 1 1 calc R
C26 C 0.6071(5) -0.5398(8) -1.3222(3) 0.0755(18) Uani 1 1 d .
H26A H 0.6392 -0.5378 -1.2579 0.113 Uiso 1 1 calc R
H26B H 0.6728 -0.5008 -1.3491 0.113 Uiso 1 1 calc R
H26C H 0.5819 -0.6579 -1.3417 0.113 Uiso 1 1 calc R
C27 C 0.4485(5) -0.4220(9) -1.4487(3) 0.082(2) Uani 1 1 d .
H27A H 0.5160 -0.3881 -1.4750 0.123 Uiso 1 1 calc R
H27B H 0.3793 -0.3389 -1.4657 0.123 Uiso 1 1 calc R
H27C H 0.4181 -0.5374 -1.4697 0.123 Uiso 1 1 calc R

loop_
_atom_site_aniso_label
_atom_site_aniso_U_11
_atom_site_aniso_U_22
_atom_site_aniso_U_33
_atom_site_aniso_U_23
_atom_site_aniso_U_13
_atom_site_aniso_U_12
Br1 0.03373(17) 0.04549(19) 0.0473(2) -0.0103(3) 0.00406(13) 0.0010(3)
Br2 0.0616(2) 0.0642(3) 0.0391(2) -0.0094(3) 0.02273(16) -0.0041(3)
C1 0.039(3) 0.018(2) 0.052(3) -0.0033(19) 0.014(2) 0.0048(17)
C2 0.031(2) 0.041(3) 0.034(3) -0.006(2) 0.000(2) -0.0046(19)
C3 0.0351(15) 0.0487(18) 0.0269(14) -0.009(3) 0.0059(12) 0.003(3)
C4 0.037(3) 0.035(2) 0.040(3) 0.008(2) 0.013(2) -0.002(2)
C5 0.030(2) 0.031(2) 0.020(2) 0.0024(17) -0.0019(18) 0.0047(18)
C6 0.0359(19) 0.0239(17) 0.039(2) 0.0054(15) 0.0126(16) 0.0019(14)
C7 0.039(2) 0.0166(16) 0.039(2) 0.0025(14) 0.0073(16) 0.0017(14)
C8 0.028(2) 0.0192(19) 0.028(2) 0.0004(16) 0.0039(18) 0.0053(17)
C9 0.0315(14) 0.0163(12) 0.0303(14) -0.004(2) 0.0032(11) 0.000(2)
C10 0.0311(14) 0.0269(15) 0.0301(14) -0.009(2) 0.0031(11) 0.001(2)
C11 0.047(3) 0.019(2) 0.050(3) -0.0032(19) 0.017(2) 0.000(2)
C12 0.038(3) 0.023(2) 0.034(3) 0.0038(18) 0.012(2) 0.0016(18)
C13 0.0237(12) 0.0207(13) 0.0297(14) 0.003(2) 0.0019(10) 0.003(2)
C14 0.022(2) 0.0131(18) 0.039(2) 0.0022(17) 0.0013(18) 0.0009(16)
C15 0.0350(19) 0.0195(16) 0.039(2) -0.0039(14) 0.0077(16) 0.0003(14)
C16 0.038(2) 0.0220(17) 0.040(2) -0.0008(15) 0.0099(17) -0.0030(14)
C17 0.0257(16) 0.030(2) 0.0287(17) 0.0019(12) 0.0016(13) 0.0001(12)
C18 0.0271(14) 0.0340(15) 0.0338(15) 0.002(2) 0.0010(11) -0.005(2)
C19 0.0338(16) 0.047(3) 0.0348(17) -0.003(2) 0.0046(13) -0.003(2)
C20 0.0267(16) 0.031(2) 0.0313(17) 0.0031(13) 0.0025(13) -0.0008(12)
C21 0.041(2) 0.0308(19) 0.039(2) 0.0027(16) 0.0139(17) -0.0054(16)
C22 0.0326(14) 0.0362(16) 0.0356(16) 0.001(3) 0.0072(12) -0.005(3)
C23 0.0296(15) 0.036(3) 0.0380(18) -0.0001(15) 0.0069(13) -0.0042(14)
C24 0.0316(15) 0.0515(19) 0.0392(17) -0.009(3) 0.0076(13) -0.002(3)
C25 0.040(2) 0.067(3) 0.048(2) 0.002(2) 0.0143(18) 0.0003(18)
C26 0.059(3) 0.116(5) 0.055(3) 0.010(3) 0.020(2) 0.022(3)
C27 0.065(3) 0.138(7) 0.045(3) 0.012(3) 0.018(2) 0.021(3)

loop_
_atom_type_symbol
_atom_type_description
_atom_type_scat_dispersion_real
_atom_type_scat_dispersion_imag
_atom_type_scat_source
C C 0.0033 0.0016 'International Tables Vol C Tables 4.2.6.8 and 6.1.1.4'
H H 0.0000 0.0000 'International Tables Vol C Tables 4.2.6.8 and 6.1.1.4'
Br Br -0.2901 2.4595 'International Tables Vol C Tables 4.2.6.8 and 6.1.1.4'

loop_
_geom_angle_atom_site_label_1
_geom_angle_atom_site_label_2
_geom_angle_atom_site_label_3
_geom_angle
C2 C1 C10 113.6(4)
C3 C2 C1 113.5(4)
C2 C3 C4 113.1(3)
C2 C3 Br2 110.6(3)
C4 C3 Br2 109.0(3)
C2 C3 Br1 108.7(3)
C4 C3 Br1 109.4(3)
Br2 C3 Br1 105.90(14)
C3 C4 C5 110.6(3)
C10 C5 C6 112.1(3)
C10 C5 C4 113.4(3)
C6 C5 C4 110.5(3)
C7 C6 C5 110.5(3)
C6 C7 C8 112.5(3)
C14 C8 C7 112.2(3)
C14 C8 C9 108.6(3)
C7 C8 C9 111.0(3)
C11 C9 C8 111.3(2)
C11 C9 C10 115.1(4)
C8 C9 C10 110.9(3)
C5 C10 C19 113.3(4)
C5 C10 C1 107.1(2)
C19 C10 C1 107.8(4)
C5 C10 C9 107.9(3)
C19 C10 C9 111.5(2)
C1 C10 C9 109.0(4)
C9 C11 C12 113.5(3)
C13 C12 C11 111.8(3)
C12 C13 C18 110.9(4)
C12 C13 C14 106.5(2)
C18 C13 C14 112.5(3)
C12 C13 C17 116.5(3)
C18 C13 C17 110.1(2)
C14 C13 C17 99.8(3)
C8 C14 C15 118.8(3)
C8 C14 C13 114.8(3)
C15 C14 C13 104.6(3)
C14 C15 C16 103.9(3)
C17 C16 C15 106.6(3)
C20 C17 C16 112.2(3)
C20 C17 C13 119.4(3)
C16 C17 C13 103.8(3)
C21 C20 C17 113.2(3)
C21 C20 C22 109.2(3)
C17 C20 C22 109.5(3)
C23 C22 C20 114.6(3)
C24 C23 C22 112.7(3)
C23 C24 C25 115.1(3)
C26 C25 C27 110.6(4)
C26 C25 C24 111.0(4)
C27 C25 C24 111.6(4)

loop_
_geom_bond_atom_site_label_1
_geom_bond_atom_site_label_2
_geom_bond_distance
Br1 C3 1.983(3)
Br2 C3 1.957(3)
C1 C2 1.508(7)
C1 C10 1.563(6)
C2 C3 1.491(7)
C3 C4 1.521(7)
C4 C5 1.545(6)
C5 C10 1.517(6)
C5 C6 1.528(5)
C6 C7 1.517(5)
C7 C8 1.525(5)
C8 C14 1.512(6)
C8 C9 1.558(6)
C9 C11 1.524(6)
C9 C10 1.558(4)
C10 C19 1.543(4)
C11 C12 1.533(6)
C12 C13 1.529(6)
C13 C18 1.530(3)
C13 C14 1.545(5)
C13 C17 1.558(4)
C14 C15 1.524(5)
C15 C16 1.557(5)
C16 C17 1.545(4)
C17 C20 1.537(5)
C20 C21 1.532(5)
C20 C22 1.547(5)
C22 C23 1.526(4)
C23 C24 1.526(5)
C24 C25 1.530(5)
C25 C26 1.466(6)
C25 C27 1.516(6)

loop_
_cod_related_entry_id
_cod_related_entry_database
_cod_related_entry_code
1 ChemSpider 21194137
